data_7113752
loop_
_publ_author_name
'Liddle, Stephen T.'
'Izod, Keith'

_publ_section_title
;
 The first structurally authenticated alkali metal 1,3-diphosphaallyl
 complex [{ButC(PMes)2}Li(thf)3] (Mes = 2,4,6-Me3C6H2): an alternative
 synthetic approach to substituted 1,3-diphosphaallyl complexes
;
_journal_coden_ASTM CHCOFS
_journal_issue 6
_journal_name_full
;
 Chemical Communications (Cambridge, United Kingdom)
;
_journal_page_first 772
_journal_page_last 773
_journal_paper_doi 10.1039/b300272a
_journal_year 2003
_chemical_formula_moiety '[{ButC(PMes)2}Li(thf)3]'
_chemical_formula_sum 'C35 H55 Li O3 P2'
_chemical_formula_weight 592.67
_space_group_IT_number 14
_symmetry_cell_setting monoclinic
_symmetry_space_group_name_Hall '-P 2ybc'
_symmetry_space_group_name_H-M 'P 1 21/c 1'
_atom_sites_solution_hydrogens geom
_atom_sites_solution_primary direct
_atom_sites_solution_secondary difmap
_audit_creation_method SHELXL-97
_cell_angle_alpha 90.00
_cell_angle_beta 105.365(2)
_cell_angle_gamma 90.00
_cell_formula_units_Z 4
_cell_length_a 11.3121(5)
_cell_length_b 16.3249(7)
_cell_length_c 19.3487(8)
_cell_measurement_reflns_used 15974
_cell_measurement_temperature 150(2)
_cell_measurement_theta_max 28.4
_cell_measurement_theta_min 2.18
_cell_volume 3445.4(3)
_computing_cell_refinement 'Bruker SAINT'
_computing_data_collection 'Bruker SMART'
_computing_data_reduction 'Bruker SAINT'
_computing_molecular_graphics 'Bruker SHELXTL'
_computing_publication_material 'Bruker SHELXTL and local programs'
_computing_structure_refinement 'Bruker SHELXTL'
_computing_structure_solution 'Bruker SHELXTL'
_diffrn_ambient_temperature 150(2)
_diffrn_measured_fraction_theta_full 1.000
_diffrn_measured_fraction_theta_max 1.000
_diffrn_measurement_device_type 'Bruker SMART 1K CCD diffractometer'
_diffrn_measurement_method '\w rotation with narrow frames'
_diffrn_radiation_monochromator graphite
_diffrn_radiation_source 'fine-focus sealed tube'
_diffrn_radiation_type MoK\a
_diffrn_radiation_wavelength 0.71073
_diffrn_reflns_av_R_equivalents 0.0326
_diffrn_reflns_av_sigmaI/netI 0.0298
_diffrn_reflns_limit_h_max 13
_diffrn_reflns_limit_h_min -13
_diffrn_reflns_limit_k_max 19
_diffrn_reflns_limit_k_min -19
_diffrn_reflns_limit_l_max 22
_diffrn_reflns_limit_l_min -22
_diffrn_reflns_number 24775
_diffrn_reflns_theta_full 25.00
_diffrn_reflns_theta_max 25.00
_diffrn_reflns_theta_min 1.66
_diffrn_standards_decay_% 0
_diffrn_standards_number 0
_exptl_absorpt_coefficient_mu 0.157
_exptl_absorpt_correction_T_max 0.9339
_exptl_absorpt_correction_T_min 0.9045
_exptl_absorpt_correction_type empirical
_exptl_crystal_colour red
_exptl_crystal_density_diffrn 1.143
_exptl_crystal_density_method 'not measured'
_exptl_crystal_description block
_exptl_crystal_F_000 1288
_exptl_crystal_size_max 0.65
_exptl_crystal_size_mid 0.54
_exptl_crystal_size_min 0.44
_refine_diff_density_max 0.612
_refine_diff_density_min -0.299
_refine_diff_density_rms 0.047
_refine_ls_extinction_method none
_refine_ls_goodness_of_fit_ref 1.083
_refine_ls_hydrogen_treatment constr
_refine_ls_matrix_type full
_refine_ls_number_parameters 389
_refine_ls_number_reflns 6074
_refine_ls_number_restraints 0
_refine_ls_restrained_S_all 1.083
_refine_ls_R_factor_all 0.0708
_refine_ls_R_factor_gt 0.0492
_refine_ls_shift/su_max 0.000
_refine_ls_shift/su_mean 0.000
_refine_ls_structure_factor_coef Fsqd
_refine_ls_weighting_details 'calc w=1/[\s^2^(Fo^2^)+(0.0509P)^2^+3.0444P] where P=(Fo^2^+2Fc^2^)/3'
_refine_ls_weighting_scheme calc
_refine_ls_wR_factor_gt 0.1182
_refine_ls_wR_factor_ref 0.1370
_reflns_number_gt 4618
_reflns_number_total 6074
_reflns_threshold_expression I>2\s(I)
_cod_duplicate_entry 7104028
_cod_data_source_file b300272a.txt
_cod_data_source_block 3
_cod_depositor_comments
;
The following automatic conversions were performed:

'_symmetry_cell_setting' value 'Monoclinic' changed to 'monoclinic'
according to
/usr/data/users/saulius/automatic-downloads/retrospective/RSC/lib/dictionaries/cif_core.dic
dictionary named 'cif_core.dic' version 2.4.2 from 2011-04-26.

Automatic conversion script
Id: cif_fix_values 2281 2013-09-26 08:29:07Z andrius 
;
_cod_original_sg_symbol_H-M P2(1)/c
_cod_database_code 7113752

loop_
_symmetry_equiv_pos_as_xyz
'x, y, z'
'-x, y+1/2, -z+1/2'
'-x, -y, -z'
'x, -y-1/2, z-1/2'

loop_
_atom_site_label
_atom_site_type_symbol
_atom_site_fract_x
_atom_site_fract_y
_atom_site_fract_z
_atom_site_U_iso_or_equiv
_atom_site_adp_type
_atom_site_occupancy
_atom_site_symmetry_multiplicity
_atom_site_calc_flag
_atom_site_refinement_flags
_atom_site_disorder_assembly
_atom_site_disorder_group
C1 C 0.3756(2) 0.13625(15) 0.12806(12) 0.0302(5) Uani 1 1 d . . .
C2 C 0.4285(2) 0.05196(16) 0.15929(13) 0.0354(6) Uani 1 1 d . . .
C3 C 0.4910(3) 0.00725(17) 0.10839(16) 0.0462(7) Uani 1 1 d . . .
H3A H 0.5226 -0.0456 0.1293 0.069 Uiso 1 1 calc R . .
H3B H 0.5589 0.0407 0.1014 0.069 Uiso 1 1 calc R . .
H3C H 0.4312 -0.0017 0.0621 0.069 Uiso 1 1 calc R . .
C4 C 0.5233(3) 0.06774(19) 0.23146(15) 0.0503(7) Uani 1 1 d . . .
H4A H 0.5560 0.0154 0.2530 0.075 Uiso 1 1 calc R . .
H4B H 0.4839 0.0966 0.2638 0.075 Uiso 1 1 calc R . .
H4C H 0.5904 0.1013 0.2235 0.075 Uiso 1 1 calc R . .
C5 C 0.3318(3) -0.00705(17) 0.17356(16) 0.0479(7) Uani 1 1 d . . .
H5A H 0.3713 -0.0585 0.1931 0.072 Uiso 1 1 calc R . .
H5B H 0.2695 -0.0180 0.1286 0.072 Uiso 1 1 calc R . .
H5C H 0.2928 0.0178 0.2081 0.072 Uiso 1 1 calc R . .
P1 P 0.48289(5) 0.20312(4) 0.10684(4) 0.03236(17) Uani 1 1 d . A .
C6 C 0.4002(2) 0.27677(14) 0.03988(12) 0.0283(5) Uani 1 1 d . . .
C7 C 0.4185(2) 0.36200(16) 0.05195(13) 0.0337(6) Uani 1 1 d . . .
C8 C 0.3655(2) 0.41740(16) -0.00193(15) 0.0395(6) Uani 1 1 d . . .
H8A H 0.3790 0.4743 0.0071 0.047 Uiso 1 1 calc R . .
C9 C 0.2939(2) 0.39277(17) -0.06832(14) 0.0395(6) Uani 1 1 d . . .
C10 C 0.2779(2) 0.30940(17) -0.08011(14) 0.0382(6) Uani 1 1 d . . .
H10A H 0.2292 0.2911 -0.1253 0.046 Uiso 1 1 calc R . .
C11 C 0.3300(2) 0.25122(16) -0.02852(13) 0.0319(6) Uani 1 1 d . . .
C12 C 0.4954(3) 0.39435(17) 0.12241(14) 0.0437(7) Uani 1 1 d . . .
H12A H 0.4888 0.4542 0.1230 0.066 Uiso 1 1 calc R . .
H12B H 0.5812 0.3788 0.1284 0.066 Uiso 1 1 calc R . .
H12C H 0.4662 0.3712 0.1616 0.066 Uiso 1 1 calc R . .
C13 C 0.2375(3) 0.4539(2) -0.12641(18) 0.0608(9) Uani 1 1 d . . .
H13A H 0.1683 0.4284 -0.1612 0.091 Uiso 1 1 calc R . .
H13B H 0.2992 0.4713 -0.1507 0.091 Uiso 1 1 calc R . .
H13C H 0.2085 0.5017 -0.1050 0.091 Uiso 1 1 calc R . .
C14 C 0.3109(3) 0.16231(16) -0.04807(14) 0.0415(6) Uani 1 1 d . . .
H14A H 0.2703 0.1573 -0.0993 0.062 Uiso 1 1 calc R . .
H14B H 0.2596 0.1372 -0.0203 0.062 Uiso 1 1 calc R . .
H14C H 0.3904 0.1344 -0.0373 0.062 Uiso 1 1 calc R . .
P2 P 0.22219(6) 0.15288(4) 0.12365(4) 0.03614(18) Uani 1 1 d . . .
C15 C 0.1981(2) 0.26432(17) 0.11966(13) 0.0338(6) Uani 1 1 d . . .
C16 C 0.2509(2) 0.31320(17) 0.18047(13) 0.0356(6) Uani 1 1 d . . .
C17 C 0.2200(2) 0.39515(18) 0.18132(15) 0.0435(7) Uani 1 1 d . . .
H17A H 0.2561 0.4266 0.2228 0.052 Uiso 1 1 calc R . .
C18 C 0.1385(3) 0.43310(19) 0.12416(16) 0.0478(7) Uani 1 1 d . . .
C19 C 0.0848(2) 0.38487(19) 0.06570(15) 0.0465(7) Uani 1 1 d . . .
H19A H 0.0277 0.4093 0.0261 0.056 Uiso 1 1 calc R . .
C20 C 0.1108(2) 0.30206(18) 0.06239(13) 0.0389(6) Uani 1 1 d . . .
C21 C 0.3410(3) 0.27805(18) 0.24588(13) 0.0433(7) Uani 1 1 d . . .
H21A H 0.3614 0.3198 0.2836 0.065 Uiso 1 1 calc R . .
H21B H 0.4157 0.2611 0.2333 0.065 Uiso 1 1 calc R . .
H21C H 0.3043 0.2305 0.2632 0.065 Uiso 1 1 calc R . .
C22 C 0.1094(4) 0.5230(2) 0.1270(2) 0.0755(11) Uani 1 1 d . . .
H22A H 0.0882 0.5457 0.0784 0.113 Uiso 1 1 calc R . .
H22B H 0.1811 0.5518 0.1566 0.113 Uiso 1 1 calc R . .
H22C H 0.0400 0.5299 0.1479 0.113 Uiso 1 1 calc R . .
C23 C 0.0427(2) 0.2540(2) -0.00220(15) 0.0492(7) Uani 1 1 d . . .
H23A H 0.0242 0.2895 -0.0445 0.074 Uiso 1 1 calc R . .
H23B H -0.0339 0.2330 0.0056 0.074 Uiso 1 1 calc R . .
H23C H 0.0935 0.2080 -0.0098 0.074 Uiso 1 1 calc R . .
Li1 Li 0.7056(4) 0.1935(3) 0.1001(2) 0.0395(10) Uani 1 1 d . . .
O1 O 0.71477(16) 0.24600(11) 0.01199(9) 0.0369(4) Uani 0.420(16) 1 d P A 1
C24 C 0.7144(3) 0.33368(17) 0.00303(15) 0.0460(7) Uani 0.420(16) 1 d P A 1
H24A H 0.7949 0.3577 0.0277 0.055 Uiso 0.420(16) 1 calc PR A 1
H24B H 0.6499 0.3597 0.0216 0.055 Uiso 0.420(16) 1 calc PR A 1
C25 C 0.6874(14) 0.3435(6) -0.0778(4) 0.054(3) Uani 0.420(16) 1 d P A 1
H25A H 0.6378 0.3934 -0.0934 0.065 Uiso 0.420(16) 1 calc PR A 1
H25B H 0.7650 0.3488 -0.0920 0.065 Uiso 0.420(16) 1 calc PR A 1
C26 C 0.6260(5) 0.2773(3) -0.10822(19) 0.0967(16) Uani 0.420(16) 1 d P A 1
H26A H 0.6498 0.2629 -0.1524 0.116 Uiso 0.420(16) 1 calc PR A 1
H26B H 0.5367 0.2882 -0.1212 0.116 Uiso 0.420(16) 1 calc PR A 1
C27 C 0.6559(3) 0.20928(19) -0.05625(15) 0.0550(8) Uani 0.420(16) 1 d P A 1
H27A H 0.5805 0.1801 -0.0538 0.066 Uiso 0.420(16) 1 calc PR A 1
H27B H 0.7117 0.1698 -0.0704 0.066 Uiso 0.420(16) 1 calc PR A 1
O1A O 0.71477(16) 0.24600(11) 0.01199(9) 0.0369(4) Uani 0.580(16) 1 d P A 2
C24A C 0.7144(3) 0.33368(17) 0.00303(15) 0.0460(7) Uani 0.580(16) 1 d P A 2
H24C H 0.7971 0.3534 0.0030 0.055 Uiso 0.580(16) 1 calc PR A 2
H24D H 0.6890 0.3612 0.0424 0.055 Uiso 0.580(16) 1 calc PR A 2
C25A C 0.6235(8) 0.3515(3) -0.0684(3) 0.0444(18) Uani 0.580(16) 1 d P A 2
H25C H 0.5406 0.3621 -0.0624 0.053 Uiso 0.580(16) 1 calc PR A 2
H25D H 0.6498 0.3992 -0.0922 0.053 Uiso 0.580(16) 1 calc PR A 2
C26A C 0.6260(5) 0.2773(3) -0.10822(19) 0.0967(16) Uani 0.580(16) 1 d P A 2
H26C H 0.6886 0.2814 -0.1354 0.116 Uiso 0.580(16) 1 calc PR A 2
H26D H 0.5451 0.2678 -0.1426 0.116 Uiso 0.580(16) 1 calc PR A 2
C27A C 0.6559(3) 0.20928(19) -0.05625(15) 0.0550(8) Uani 0.580(16) 1 d P A 2
H27C H 0.5805 0.1801 -0.0538 0.066 Uiso 0.580(16) 1 calc PR A 2
H27D H 0.7117 0.1698 -0.0704 0.066 Uiso 0.580(16) 1 calc PR A 2
O2 O 0.80367(16) 0.26031(14) 0.17731(10) 0.0524(5) Uani 1 1 d . A .
C28 C 0.7809(3) 0.2869(3) 0.24206(17) 0.0879(15) Uani 1 1 d . . .
H28A H 0.7463 0.3430 0.2360 0.106 Uiso 1 1 calc R A .
H28B H 0.7204 0.2502 0.2549 0.106 Uiso 1 1 calc R . .
C29 C 0.8900(4) 0.2864(4) 0.2966(2) 0.1029(17) Uani 1 1 d . A .
H29A H 0.8896 0.2409 0.3305 0.123 Uiso 1 1 calc R . .
H29B H 0.9000 0.3386 0.3235 0.123 Uiso 1 1 calc R . .
C30 C 0.9930(3) 0.2751(3) 0.2612(2) 0.0836(12) Uani 1 1 d . . .
H30A H 1.0538 0.3199 0.2747 0.100 Uiso 1 1 calc R A .
H30B H 1.0349 0.2220 0.2749 0.100 Uiso 1 1 calc R . .
C31 C 0.9308(3) 0.2774(3) 0.18337(18) 0.0766(12) Uani 1 1 d . A .
H31A H 0.9402 0.3320 0.1632 0.092 Uiso 1 1 calc R . .
H31B H 0.9659 0.2356 0.1574 0.092 Uiso 1 1 calc R . .
O3 O 0.79978(18) 0.09189(13) 0.10535(11) 0.0558(6) Uani 1 1 d . A .
C32 C 0.8384(4) 0.0484(3) 0.1718(2) 0.0888(13) Uani 1 1 d . . .
H32A H 0.7807 0.0034 0.1736 0.107 Uiso 1 1 calc R A .
H32B H 0.8428 0.0857 0.2128 0.107 Uiso 1 1 calc R . .
C33 C 0.9609(3) 0.0157(3) 0.1739(2) 0.0789(11) Uani 1 1 d . A .
H33A H 0.9783 -0.0345 0.2035 0.095 Uiso 1 1 calc R . .
H33B H 1.0254 0.0568 0.1935 0.095 Uiso 1 1 calc R . .
C34 C 0.9537(3) -0.00284(19) 0.0968(2) 0.0610(9) Uani 1 1 d . . .
H34A H 0.9307 -0.0607 0.0853 0.073 Uiso 1 1 calc R A .
H34B H 1.0331 0.0082 0.0861 0.073 Uiso 1 1 calc R . .
C35 C 0.8554(3) 0.0543(2) 0.05523(18) 0.0593(8) Uani 1 1 d . A .
H35A H 0.8918 0.0966 0.0304 0.071 Uiso 1 1 calc R . .
H35B H 0.7935 0.0234 0.0188 0.071 Uiso 1 1 calc R . .

loop_
_atom_site_aniso_label
_atom_site_aniso_U_11
_atom_site_aniso_U_22
_atom_site_aniso_U_33
_atom_site_aniso_U_23
_atom_site_aniso_U_13
_atom_site_aniso_U_12
C1 0.0292(12) 0.0370(14) 0.0250(12) -0.0035(10) 0.0081(10) -0.0044(10)
C2 0.0367(14) 0.0363(14) 0.0340(13) -0.0006(11) 0.0106(11) -0.0023(11)
C3 0.0522(17) 0.0372(15) 0.0535(17) -0.0015(13) 0.0216(14) 0.0022(13)
C4 0.0538(18) 0.0471(17) 0.0420(16) 0.0067(13) -0.0013(13) 0.0041(14)
C5 0.0546(18) 0.0399(16) 0.0526(17) 0.0052(13) 0.0204(14) -0.0063(13)
P1 0.0223(3) 0.0371(4) 0.0384(4) 0.0011(3) 0.0093(3) -0.0033(3)
C6 0.0210(11) 0.0346(13) 0.0331(13) -0.0022(10) 0.0139(10) -0.0026(10)
C7 0.0261(12) 0.0378(14) 0.0405(14) -0.0055(11) 0.0143(11) -0.0067(10)
C8 0.0356(14) 0.0335(14) 0.0520(17) 0.0008(12) 0.0158(12) -0.0040(11)
C9 0.0284(13) 0.0466(16) 0.0454(16) 0.0075(13) 0.0130(11) -0.0038(12)
C10 0.0299(13) 0.0553(17) 0.0307(13) -0.0019(12) 0.0104(10) -0.0088(12)
C11 0.0268(12) 0.0403(15) 0.0317(13) -0.0034(11) 0.0135(10) -0.0063(10)
C12 0.0435(15) 0.0407(16) 0.0457(16) -0.0096(13) 0.0097(13) -0.0108(12)
C13 0.0499(18) 0.063(2) 0.064(2) 0.0210(17) 0.0063(16) -0.0024(16)
C14 0.0477(16) 0.0453(16) 0.0331(14) -0.0104(12) 0.0135(12) -0.0120(13)
P2 0.0258(3) 0.0461(4) 0.0386(4) -0.0004(3) 0.0120(3) -0.0070(3)
C15 0.0228(12) 0.0503(15) 0.0326(13) 0.0021(11) 0.0145(10) 0.0001(11)
C16 0.0293(13) 0.0499(16) 0.0313(13) 0.0014(12) 0.0143(10) 0.0026(11)
C17 0.0400(15) 0.0520(17) 0.0409(15) -0.0035(13) 0.0153(12) 0.0018(13)
C18 0.0452(16) 0.0517(18) 0.0506(17) 0.0094(14) 0.0198(14) 0.0068(14)
C19 0.0321(14) 0.0616(19) 0.0469(17) 0.0176(15) 0.0125(12) 0.0090(13)
C20 0.0225(12) 0.0634(19) 0.0332(14) 0.0051(13) 0.0114(10) -0.0015(12)
C21 0.0449(16) 0.0553(18) 0.0284(14) -0.0040(12) 0.0074(12) 0.0053(13)
C22 0.078(3) 0.057(2) 0.090(3) 0.011(2) 0.019(2) 0.0153(19)
C23 0.0295(14) 0.074(2) 0.0402(16) 0.0025(15) 0.0027(12) -0.0017(14)
Li1 0.032(2) 0.053(3) 0.035(2) 0.004(2) 0.0106(18) 0.002(2)
O1 0.0393(10) 0.0423(11) 0.0287(9) -0.0020(8) 0.0084(7) -0.0071(8)
C24 0.0499(17) 0.0431(16) 0.0454(16) -0.0034(13) 0.0135(13) -0.0056(13)
C25 0.055(7) 0.065(6) 0.045(5) 0.014(4) 0.018(4) 0.006(5)
C26 0.149(4) 0.086(3) 0.0352(19) -0.0018(19) -0.011(2) 0.021(3)
C27 0.069(2) 0.0550(19) 0.0378(16) -0.0105(14) 0.0086(14) -0.0191(16)
O1A 0.0393(10) 0.0423(11) 0.0287(9) -0.0020(8) 0.0084(7) -0.0071(8)
C24A 0.0499(17) 0.0431(16) 0.0454(16) -0.0034(13) 0.0135(13) -0.0056(13)
C25A 0.035(4) 0.053(3) 0.050(3) 0.012(2) 0.020(3) 0.008(3)
C26A 0.149(4) 0.086(3) 0.0352(19) -0.0018(19) -0.011(2) 0.021(3)
C27A 0.069(2) 0.0550(19) 0.0378(16) -0.0105(14) 0.0086(14) -0.0191(16)
O2 0.0272(9) 0.0969(16) 0.0340(10) -0.0105(10) 0.0098(8) -0.0090(10)
C28 0.0425(18) 0.176(5) 0.0429(19) -0.038(2) 0.0071(15) 0.010(2)
C29 0.070(3) 0.189(5) 0.046(2) -0.009(3) 0.0101(18) -0.055(3)
C30 0.0434(19) 0.122(4) 0.073(3) 0.000(2) -0.0064(17) -0.016(2)
C31 0.0314(16) 0.140(4) 0.060(2) -0.004(2) 0.0137(15) -0.023(2)
O3 0.0495(12) 0.0670(14) 0.0556(13) 0.0210(11) 0.0223(10) 0.0196(10)
C32 0.085(3) 0.107(3) 0.080(3) 0.046(2) 0.031(2) 0.036(3)
C33 0.060(2) 0.088(3) 0.086(3) 0.032(2) 0.016(2) 0.017(2)
C34 0.0338(16) 0.0458(18) 0.100(3) -0.0097(17) 0.0119(16) -0.0030(13)
C35 0.065(2) 0.0532(19) 0.063(2) 0.0003(16) 0.0242(17) 0.0062(16)

loop_
_atom_type_symbol
_atom_type_description
_atom_type_scat_dispersion_real
_atom_type_scat_dispersion_imag
_atom_type_scat_source
C C 0.0033 0.0016 'International Tables Vol C Tables 4.2.6.8 and 6.1.1.4'
H H 0.0000 0.0000 'International Tables Vol C Tables 4.2.6.8 and 6.1.1.4'
Li Li -0.0003 0.0001 'International Tables Vol C Tables 4.2.6.8 and 6.1.1.4'
O O 0.0106 0.0060 'International Tables Vol C Tables 4.2.6.8 and 6.1.1.4'
P P 0.1023 0.0942 'International Tables Vol C Tables 4.2.6.8 and 6.1.1.4'

loop_
_geom_angle_atom_site_label_1
_geom_angle_atom_site_label_2
_geom_angle_atom_site_label_3
_geom_angle
C2 C1 P2 115.69(17)
C2 C1 P1 114.90(16)
P2 C1 P1 129.31(15)
C5 C2 C3 106.7(2)
C5 C2 C4 107.4(2)
C3 C2 C4 109.4(2)
C5 C2 C1 113.9(2)
C3 C2 C1 111.4(2)
C4 C2 C1 107.9(2)
C1 P1 C6 108.52(11)
C1 P1 Li1 136.22(13)
C6 P1 Li1 109.20(12)
C11 C6 C7 117.7(2)
C11 C6 P1 121.55(18)
C7 C6 P1 120.18(18)
C8 C7 C6 120.0(2)
C8 C7 C12 118.8(2)
C6 C7 C12 121.2(2)
C9 C8 C7 122.5(2)
C10 C9 C8 117.2(2)
C10 C9 C13 121.0(3)
C8 C9 C13 121.7(3)
C9 C10 C11 122.8(2)
C10 C11 C6 119.8(2)
C10 C11 C14 118.3(2)
C6 C11 C14 121.9(2)
C1 P2 C15 106.97(11)
C20 C15 C16 117.3(2)
C20 C15 P2 121.9(2)
C16 C15 P2 119.84(19)
C17 C16 C15 120.1(2)
C17 C16 C21 118.3(2)
C15 C16 C21 121.6(2)
C16 C17 C18 122.7(3)
C19 C18 C17 117.1(3)
C19 C18 C22 122.2(3)
C17 C18 C22 120.8(3)
C18 C19 C20 122.7(3)
C19 C20 C15 120.0(3)
C19 C20 C23 118.6(2)
C15 C20 C23 121.4(3)
O1 Li1 O2 106.0(2)
O1 Li1 O3 105.4(2)
O2 Li1 O3 104.1(2)
O1 Li1 P1 107.52(19)
O2 Li1 P1 107.16(19)
O3 Li1 P1 125.3(2)
C24 O1 C27 108.5(2)
C24 O1 Li1 123.1(2)
C27 O1 Li1 120.2(2)
O1 C24 C25 102.8(4)
C26 C25 C24 107.9(6)
C25 C26 C27 108.0(4)
O1 C27 C26 106.2(3)
C28 O2 C31 106.4(2)
C28 O2 Li1 130.8(2)
C31 O2 Li1 121.7(2)
C29 C28 O2 109.7(3)
C28 C29 C30 107.0(3)
C31 C30 C29 104.0(3)
O2 C31 C30 105.8(3)
C35 O3 C32 108.2(3)
C35 O3 Li1 131.3(2)
C32 O3 Li1 119.9(2)
O3 C32 C33 105.3(3)
C32 C33 C34 104.1(3)
C33 C34 C35 104.0(3)
O3 C35 C34 107.4(3)

loop_
_geom_bond_atom_site_label_1
_geom_bond_atom_site_label_2
_geom_bond_distance
C1 C2 1.557(4)
C1 P2 1.737(2)
C1 P1 1.760(2)
C2 C5 1.537(4)
C2 C3 1.540(4)
C2 C4 1.540(4)
P1 C6 1.832(2)
P1 Li1 2.562(4)
C6 C11 1.414(3)
C6 C7 1.417(3)
C7 C8 1.390(4)
C7 C12 1.505(3)
C8 C9 1.384(4)
C9 C10 1.384(4)
C9 C13 1.512(4)
C10 C11 1.391(4)
C11 C14 1.501(4)
P2 C15 1.838(3)
C15 C20 1.416(4)
C15 C16 1.416(4)
C16 C17 1.384(4)
C16 C21 1.512(3)
C17 C18 1.384(4)
C18 C19 1.380(4)
C18 C22 1.508(4)
C19 C20 1.389(4)
C20 C23 1.504(4)
Li1 O1 1.935(5)
Li1 O2 1.943(5)
Li1 O3 1.959(5)
O1 C24 1.442(3)
O1 C27 1.442(3)
C24 C25 1.520(9)
C25 C26 1.335(10)
C26 C27 1.475(5)
O2 C28 1.413(4)
O2 C31 1.439(3)
C28 C29 1.395(5)
C29 C30 1.511(6)
C30 C31 1.485(5)
O3 C35 1.427(4)
O3 C32 1.432(4)
C32 C33 1.475(5)
C33 C34 1.503(5)
C34 C35 1.510(4)
